data_4102011
loop_
_publ_author_name
'Sergey N. Semenov'
'Olivier Blacque'
'Thomas Fox'
'Koushik Venkatesan'
'Heinz Berke'

_publ_section_title
;
 Electronic Communication in Dinuclear C4-Bridged Tungsten Complexes
;
_journal_name_full 'Journal of the American Chemical Society'
_journal_page_first 3115
_journal_page_last 3127
_journal_paper_doi 10.1021/ja909764x
_journal_volume 132
_journal_year 2010
_chemical_formula_moiety 'C60 H48 I2 O4 P4 W2, 2(C H2 Cl2)'
_chemical_formula_sum 'C62 H52 Cl4 I2 O4 P4 W2'
_chemical_formula_weight 1748.20
_chemical_name_systematic '[(\m-but-2-yn-1,4-diylidyne)bis(dicarbonyl{1,2-bis(diphenylphosphino)ethane}iodotungsten)]'
_space_group_IT_number 15
_symmetry_cell_setting monoclinic
_symmetry_space_group_name_Hall '-C 2yc'
_symmetry_space_group_name_H-M 'C 1 2/c 1'
_atom_sites_solution_hydrogens geom
_atom_sites_solution_primary direct
_atom_sites_solution_secondary difmap
_audit_creation_method SHELXL-97
_audit_update_record
;
2009-11-12 # Formatted by publCIF
;
_cell_angle_alpha 90.00
_cell_angle_beta 92.2971(6)
_cell_angle_gamma 90.00
_cell_formula_units_Z 4
_cell_length_a 24.5678(2)
_cell_length_b 13.6187(1)
_cell_length_c 20.6625(1)
_cell_measurement_reflns_used 33403
_cell_measurement_temperature 183(2)
_cell_measurement_theta_max 32.7592
_cell_measurement_theta_min 2.1646
_cell_volume 6907.73(8)
_computing_cell_refinement ' CrysAlisPro Software, Oxford Diffraction Ltd., Version 1.171.31'
_computing_data_collection ' CrysAlisPro Software, Oxford Diffraction Ltd., Version 1.171.31'
_computing_data_reduction ' CrysAlisPro Software, Oxford Diffraction Ltd., Version 1.171.31'
_computing_molecular_graphics
; ORTEP-3 for Windows, Version 1.08.
  Farrugia, L. J. (1997). J. Appl. Cryst. 30, 565.
;
_computing_publication_material
; WinGX - An integrated system of Windows programs for the solution,
 refinment and analysis of single crystal X-ray diffraction data,
 Version 1.70.01.
 Farrugia, L. J. (1999). J. Appl. Cryst. 32, 837-838.
 SHELXL97. Program for crystal structure refinement.
 Sheldrick, G.M. (2008). Acta Cryst. A64, 112-122.
 PLATON for Windows, Version 1.12.
 Spek, A. L. (2003). J. Appl. Cryst. 36, 7-13. 
;
_computing_structure_refinement
; SHELXL97. Program for crystal structure refinement.
  Sheldrick, G.M. (2008). Acta Cryst. A64, 112-122.
;
_computing_structure_solution
; SHELXS97. Program for Crystal Structure solution.
  Sheldrick, G.M. (2008). Acta Cryst. A64, 112-122.  
;
_diffrn_ambient_temperature 183(2)
_diffrn_detector_area_resol_mean 10.4498
_diffrn_measured_fraction_theta_full 1.000
_diffrn_measured_fraction_theta_max 1.000
_diffrn_measurement_device_type
; Oxford Diffraction (2007). Oxford Diffraction Ltd., 
Xcalibur CCD system
;
_diffrn_measurement_method 'omega scans'
_diffrn_radiation_monochromator graphite
_diffrn_radiation_source 'Enhance (Mo) X-ray Source'
_diffrn_radiation_type MoK\a
_diffrn_radiation_wavelength 0.71073
_diffrn_reflns_av_R_equivalents 0.0345
_diffrn_reflns_av_sigmaI/netI 0.0288
_diffrn_reflns_limit_h_max 35
_diffrn_reflns_limit_h_min -35
_diffrn_reflns_limit_k_max 19
_diffrn_reflns_limit_k_min -19
_diffrn_reflns_limit_l_max 29
_diffrn_reflns_limit_l_min -29
_diffrn_reflns_number 72801
_diffrn_reflns_theta_full 30.51
_diffrn_reflns_theta_max 30.51
_diffrn_reflns_theta_min 2.53
_diffrn_standards_decay_% 0
_diffrn_standards_interval_count 0
_diffrn_standards_interval_time 0
_diffrn_standards_number 0
_exptl_absorpt_coefficient_mu 4.510
_exptl_absorpt_correction_T_max 1.00000
_exptl_absorpt_correction_T_min 0.69845
_exptl_absorpt_correction_type multi-scan
_exptl_absorpt_process_details
;
CrysAlis Software system, Oxford Diffraction Ltd.,
Version 1.171.31.
empirical absorption correction using spherical harmonics,
 implemented in SCALE3 ABSPACK scaling algorithm.
;
_exptl_crystal_colour purple
_exptl_crystal_density_diffrn 1.681
_exptl_crystal_density_method 'not measured'
_exptl_crystal_description tablet
_exptl_crystal_F_000 3352
_exptl_crystal_size_max 0.180
_exptl_crystal_size_mid 0.160
_exptl_crystal_size_min 0.075
_refine_diff_density_max 1.167
_refine_diff_density_min -1.064
_refine_diff_density_rms 0.115
_refine_ls_extinction_method none
_refine_ls_goodness_of_fit_ref 1.108
_refine_ls_hydrogen_treatment constr
_refine_ls_matrix_type full
_refine_ls_number_parameters 379
_refine_ls_number_reflns 10537
_refine_ls_number_restraints 4
_refine_ls_restrained_S_all 1.113
_refine_ls_R_factor_all 0.0388
_refine_ls_R_factor_gt 0.0246
_refine_ls_shift/su_max 0.003
_refine_ls_shift/su_mean 0.000
_refine_ls_structure_factor_coef Fsqd
_refine_ls_weighting_details 'w=1/[\s^2^(Fo^2^)+(0.0451P)^2^+6.2861P] where P=(Fo^2^+2Fc^2^)/3'
_refine_ls_weighting_scheme calc
_refine_ls_wR_factor_gt 0.0809
_refine_ls_wR_factor_ref 0.0857
_reflns_number_gt 7801
_reflns_number_total 10537
_reflns_threshold_expression >2sigma(I)
_cod_data_source_file ja909764x_si_003.cif
_cod_data_source_block 3
_cod_original_cell_volume 6907.74(8)
_cod_original_sg_symbol_H-M 'C 2/c'
_cod_database_code 4102011

loop_
_symmetry_equiv_pos_as_xyz
'x, y, z'
'-x, y, -z+1/2'
'x+1/2, y+1/2, z'
'-x+1/2, y+1/2, -z+1/2'
'-x, -y, -z'
'x, -y, z-1/2'
'-x+1/2, -y+1/2, -z'
'x+1/2, -y+1/2, z-1/2'

loop_
_atom_site_label
_atom_site_type_symbol
_atom_site_fract_x
_atom_site_fract_y
_atom_site_fract_z
_atom_site_U_iso_or_equiv
_atom_site_adp_type
_atom_site_occupancy
_atom_site_symmetry_multiplicity
_atom_site_calc_flag
_atom_site_refinement_flags
_atom_site_disorder_assembly
_atom_site_disorder_group
W1 W 0.154447(5) 0.735009(10) 0.273410(6) 0.02270(5) Uani 1 1 d . . .
I1 I 0.269079(9) 0.731958(18) 0.303801(11) 0.03072(6) Uani 1 1 d . . .
P1 P 0.17393(3) 0.83918(7) 0.17517(4) 0.02546(18) Uani 1 1 d . . .
P2 P 0.15924(3) 0.90457(7) 0.32435(4) 0.02467(17) Uani 1 1 d . . .
C1 C 0.16272(14) 0.6064(3) 0.22634(18) 0.0327(8) Uani 1 1 d . . .
O1 O 0.16548(12) 0.5336(2) 0.19903(16) 0.0531(8) Uani 1 1 d . . .
C2 C 0.14249(15) 0.6635(3) 0.35802(18) 0.0346(8) Uani 1 1 d . . .
O2 O 0.13275(13) 0.6234(3) 0.40417(14) 0.0580(9) Uani 1 1 d . . .
C3 C 0.08002(14) 0.7303(3) 0.25833(16) 0.0261(7) Uani 1 1 d . . .
C4 C 0.02645(15) 0.7246(2) 0.25161(16) 0.0283(7) Uani 1 1 d . . .
C5 C 0.17389(14) 0.9690(3) 0.20096(16) 0.0290(7) Uani 1 1 d . . .
H5A H 0.1946 1.0079 0.1713 0.038 Uiso 1 1 calc R . .
H5B H 0.1368 0.9936 0.1998 0.038 Uiso 1 1 calc R . .
C6 C 0.19893(14) 0.9794(3) 0.26958(15) 0.0283(7) Uani 1 1 d . . .
H6A H 0.1983 1.0477 0.2829 0.037 Uiso 1 1 calc R . .
H6B H 0.2365 0.9574 0.2708 0.037 Uiso 1 1 calc R . .
C7 C 0.23907(14) 0.8237(3) 0.13658(16) 0.0309(8) Uani 1 1 d . . .
C8 C 0.24630(19) 0.7410(3) 0.0994(2) 0.0465(11) Uani 1 1 d . . .
H8 H 0.2181 0.6959 0.0937 0.061 Uiso 1 1 calc R . .
C9 C 0.2959(2) 0.7245(4) 0.0700(3) 0.0595(14) Uani 1 1 d . . .
H9 H 0.3005 0.6684 0.0452 0.077 Uiso 1 1 calc R . .
C10 C 0.33734(19) 0.7900(4) 0.0777(3) 0.0610(14) Uani 1 1 d . . .
H10 H 0.3701 0.7794 0.0578 0.079 Uiso 1 1 calc R . .
C11 C 0.33049(17) 0.8712(4) 0.1149(2) 0.0560(12) Uani 1 1 d . . .
H11 H 0.3590 0.9158 0.1202 0.073 Uiso 1 1 calc R . .
C12 C 0.28187(15) 0.8891(3) 0.14514(19) 0.0426(9) Uani 1 1 d . . .
H12 H 0.2782 0.9445 0.1709 0.055 Uiso 1 1 calc R . .
C13 C 0.12453(13) 0.8364(3) 0.10660(15) 0.0278(7) Uani 1 1 d . . .
C14 C 0.08611(16) 0.7627(3) 0.10067(19) 0.0353(8) Uani 1 1 d . . .
H14 H 0.0865 0.7117 0.1306 0.046 Uiso 1 1 calc R . .
C15 C 0.04692(19) 0.7641(3) 0.0506(2) 0.0461(10) Uani 1 1 d . . .
H15 H 0.0212 0.7142 0.0468 0.060 Uiso 1 1 calc R . .
C16 C 0.04629(17) 0.8396(4) 0.00628(19) 0.0487(11) Uani 1 1 d . . .
H16 H 0.0194 0.8418 -0.0267 0.063 Uiso 1 1 calc R . .
C17 C 0.08522(17) 0.9116(4) 0.01062(18) 0.0458(10) Uani 1 1 d . . .
H17 H 0.0853 0.9612 -0.0203 0.060 Uiso 1 1 calc R . .
C18 C 0.12456(15) 0.9110(3) 0.06091(17) 0.0372(9) Uani 1 1 d . . .
H18 H 0.1507 0.9603 0.0639 0.048 Uiso 1 1 calc R . .
C19 C 0.09604(14) 0.9741(3) 0.33111(15) 0.0279(7) Uani 1 1 d . . .
C20 C 0.09458(16) 1.0755(3) 0.32419(18) 0.0387(9) Uani 1 1 d . . .
H20 H 0.1265 1.1095 0.3165 0.050 Uiso 1 1 calc R . .
C21 C 0.04594(18) 1.1271(3) 0.3287(2) 0.0477(10) Uani 1 1 d . . .
H21 H 0.0456 1.1950 0.3240 0.062 Uiso 1 1 calc R . .
C22 C -0.00216(17) 1.0774(4) 0.34024(19) 0.0475(11) Uani 1 1 d . . .
H22 H -0.0348 1.1115 0.3423 0.062 Uiso 1 1 calc R . .
C23 C -0.00081(16) 0.9758(4) 0.3487(2) 0.0485(11) Uani 1 1 d . . .
H23 H -0.0326 0.9421 0.3578 0.063 Uiso 1 1 calc R . .
C24 C 0.04803(15) 0.9246(3) 0.34373(18) 0.0388(9) Uani 1 1 d . . .
H24 H 0.0485 0.8567 0.3489 0.050 Uiso 1 1 calc R . .
C25 C 0.19225(14) 0.9150(3) 0.40453(16) 0.0291(7) Uani 1 1 d . . .
C26 C 0.23805(17) 0.9695(4) 0.41732(19) 0.0484(11) Uani 1 1 d . . .
H26 H 0.2532 1.0062 0.3846 0.063 Uiso 1 1 calc R . .
C27 C 0.26219(19) 0.9702(5) 0.4801(2) 0.0626(15) Uani 1 1 d . . .
H27 H 0.2932 1.0081 0.4886 0.081 Uiso 1 1 calc R . .
C28 C 0.24140(19) 0.9172(4) 0.52823(19) 0.0501(12) Uani 1 1 d . . .
H28 H 0.2582 0.9175 0.5694 0.065 Uiso 1 1 calc R . .
C29 C 0.1954(2) 0.8629(4) 0.51613(19) 0.0554(12) Uani 1 1 d . . .
H29 H 0.1808 0.8261 0.5492 0.072 Uiso 1 1 calc R . .
C30 C 0.17023(19) 0.8623(3) 0.45453(18) 0.0476(11) Uani 1 1 d . . .
H30 H 0.1384 0.8264 0.4469 0.062 Uiso 1 1 calc R . .
C31 C 0.1128(3) 0.3832(4) 0.0802(4) 0.088(3) Uani 0.75 1 d PD . .
H31A H 0.1452 0.3707 0.0562 0.115 Uiso 0.75 1 calc PR . .
H31B H 0.1241 0.3887 0.1256 0.115 Uiso 0.75 1 calc PR . .
Cl1 Cl 0.07230(11) 0.28600(19) 0.07195(15) 0.1070(9) Uani 0.75 1 d PD . .
Cl2 Cl 0.08645(11) 0.4945(2) 0.05555(13) 0.1076(8) Uani 0.75 1 d PD . .
C32 C -0.0179(5) 0.4720(10) 0.2651(12) 0.116(13) Uani 0.25 1 d PD . .
H32A H -0.0314 0.5083 0.3016 0.151 Uiso 0.25 1 calc PR . .
H32B H -0.0173 0.5165 0.2285 0.151 Uiso 0.25 1 calc PR . .
Cl3 Cl -0.0601(4) 0.3805(7) 0.2473(5) 0.111(3) Uani 0.25 1 d PD . .
Cl4 Cl 0.0457(4) 0.4347(8) 0.2835(8) 0.155(6) Uani 0.25 1 d PD . .

loop_
_atom_site_aniso_label
_atom_site_aniso_U_11
_atom_site_aniso_U_22
_atom_site_aniso_U_33
_atom_site_aniso_U_23
_atom_site_aniso_U_13
_atom_site_aniso_U_12
W1 0.02147(7) 0.02340(7) 0.02312(7) 0.00040(5) -0.00046(5) 0.00055(5)
I1 0.02531(11) 0.03289(13) 0.03348(12) 0.00019(9) -0.00474(9) 0.00371(9)
P1 0.0250(4) 0.0291(5) 0.0223(4) 0.0004(3) 0.0009(3) 0.0009(3)
P2 0.0269(4) 0.0249(4) 0.0222(4) -0.0005(3) 0.0001(3) -0.0011(3)
C1 0.0243(17) 0.034(2) 0.0399(19) -0.0015(16) -0.0023(14) 0.0024(14)
O1 0.0480(17) 0.0422(18) 0.069(2) -0.0260(16) 0.0003(15) 0.0055(14)
C2 0.0354(19) 0.032(2) 0.0355(19) 0.0038(16) -0.0032(15) -0.0008(16)
O2 0.071(2) 0.060(2) 0.0435(17) 0.0249(16) 0.0048(15) -0.0076(17)
C3 0.0282(17) 0.0263(17) 0.0239(15) 0.0005(13) 0.0018(13) 0.0011(14)
C4 0.0350(18) 0.0243(18) 0.0250(16) -0.0046(13) -0.0068(14) 0.0069(14)
C5 0.0313(18) 0.0299(19) 0.0259(16) 0.0042(14) 0.0025(14) -0.0009(14)
C6 0.0301(17) 0.0268(18) 0.0279(16) -0.0020(14) 0.0007(13) -0.0038(14)
C7 0.0277(17) 0.041(2) 0.0240(15) 0.0052(15) 0.0024(13) 0.0043(15)
C8 0.041(2) 0.054(3) 0.046(2) -0.006(2) 0.0123(19) 0.0056(19)
C9 0.056(3) 0.066(3) 0.058(3) -0.002(2) 0.023(2) 0.021(3)
C10 0.041(3) 0.073(4) 0.070(3) 0.024(3) 0.025(2) 0.015(2)
C11 0.033(2) 0.064(3) 0.071(3) 0.014(3) 0.012(2) -0.003(2)
C12 0.032(2) 0.050(3) 0.046(2) 0.0056(19) 0.0060(17) -0.0034(18)
C13 0.0255(16) 0.0352(19) 0.0226(15) -0.0010(14) -0.0001(12) 0.0057(14)
C14 0.036(2) 0.040(2) 0.0294(18) 0.0004(16) -0.0051(15) 0.0011(16)
C15 0.042(2) 0.061(3) 0.035(2) -0.0010(19) -0.0095(18) -0.007(2)
C16 0.045(2) 0.071(3) 0.0296(19) 0.003(2) -0.0108(17) 0.000(2)
C17 0.049(2) 0.059(3) 0.0288(18) 0.0120(19) -0.0018(17) 0.003(2)
C18 0.0320(19) 0.049(2) 0.0301(18) 0.0053(17) -0.0010(15) -0.0008(17)
C19 0.0305(17) 0.0310(19) 0.0219(15) -0.0033(13) -0.0030(13) 0.0007(14)
C20 0.042(2) 0.031(2) 0.042(2) -0.0020(17) 0.0004(17) 0.0026(17)
C21 0.059(3) 0.036(2) 0.048(2) -0.0002(19) -0.001(2) 0.014(2)
C22 0.043(2) 0.059(3) 0.041(2) -0.008(2) -0.0010(18) 0.023(2)
C23 0.032(2) 0.059(3) 0.056(3) -0.012(2) 0.0116(18) -0.0040(19)
C24 0.040(2) 0.032(2) 0.046(2) -0.0087(17) 0.0104(17) 0.0028(16)
C25 0.0331(18) 0.0285(19) 0.0254(16) -0.0025(14) -0.0029(13) 0.0044(14)
C26 0.043(2) 0.067(3) 0.034(2) -0.003(2) -0.0041(17) -0.015(2)
C27 0.043(2) 0.100(4) 0.043(2) -0.010(3) -0.012(2) -0.016(3)
C28 0.057(3) 0.065(3) 0.0279(19) -0.006(2) -0.0127(18) 0.019(2)
C29 0.089(4) 0.049(3) 0.0272(19) 0.0045(19) -0.008(2) -0.003(3)
C30 0.065(3) 0.047(3) 0.0295(19) 0.0010(18) -0.0036(18) -0.014(2)
C31 0.099(6) 0.050(5) 0.114(7) -0.005(5) -0.029(5) -0.016(4)
Cl1 0.0867(16) 0.0823(16) 0.150(2) -0.0075(16) -0.0182(15) -0.0393(13)
Cl2 0.124(2) 0.0819(16) 0.1164(19) 0.0030(14) -0.0041(15) 0.0338(15)
C32 0.15(3) 0.013(9) 0.20(3) 0.003(14) 0.12(2) 0.013(12)
Cl3 0.100(6) 0.087(6) 0.143(8) -0.069(6) -0.021(5) 0.017(5)
Cl4 0.088(6) 0.089(7) 0.282(17) 0.076(9) -0.086(8) -0.036(6)

loop_
_atom_type_symbol
_atom_type_description
_atom_type_scat_dispersion_real
_atom_type_scat_dispersion_imag
_atom_type_scat_source
C C 0.0033 0.0016 'International Tables Vol C Tables 4.2.6.8 and 6.1.1.4'
H H 0.0000 0.0000 'International Tables Vol C Tables 4.2.6.8 and 6.1.1.4'
Cl Cl 0.1484 0.1585 'International Tables Vol C Tables 4.2.6.8 and 6.1.1.4'
I I -0.4742 1.8119 'International Tables Vol C Tables 4.2.6.8 and 6.1.1.4'
O O 0.0106 0.0060 'International Tables Vol C Tables 4.2.6.8 and 6.1.1.4'
P P 0.1023 0.0942 'International Tables Vol C Tables 4.2.6.8 and 6.1.1.4'
W W -0.8490 6.8722 'International Tables Vol C Tables 4.2.6.8 and 6.1.1.4'

loop_
_geom_angle_atom_site_label_1
_geom_angle_atom_site_label_2
_geom_angle_atom_site_label_3
_geom_angle
_geom_angle_site_symmetry_1
_geom_angle_site_symmetry_3
_geom_angle_publ_flag
C3 W1 C1 90.40(14) . . ?
C3 W1 C2 87.26(15) . . ?
C1 W1 C2 91.14(15) . . ?
C3 W1 P1 95.84(11) . . ?
C1 W1 P1 94.23(11) . . ?
C2 W1 P1 173.78(11) . . ?
C3 W1 P2 97.52(11) . . ?
C1 W1 P2 170.27(10) . . ?
C2 W1 P2 94.87(11) . . ?
P1 W1 P2 79.40(3) . . ?
C3 W1 I1 175.92(11) . . ?
C1 W1 I1 88.62(10) . . ?
C2 W1 I1 88.81(10) . . ?
P1 W1 I1 88.17(2) . . ?
P2 W1 I1 83.87(2) . . ?
C13 P1 C7 103.01(15) . . ?
C13 P1 C5 103.61(16) . . ?
C7 P1 C5 104.30(17) . . ?
C13 P1 W1 117.89(12) . . ?
C7 P1 W1 118.72(12) . . ?
C5 P1 W1 107.59(11) . . ?
C25 P2 C19 103.81(15) . . ?
C25 P2 C6 106.86(16) . . ?
C19 P2 C6 103.50(16) . . ?
C25 P2 W1 117.36(12) . . ?
C19 P2 W1 118.51(11) . . ?
C6 P2 W1 105.48(11) . . ?
O1 C1 W1 177.6(3) . . ?
O2 C2 W1 176.1(3) . . ?
C4 C3 W1 176.1(3) . . ?
C4 C4 C3 175.4(4) 2 . ?
C6 C5 P1 110.6(2) . . ?
C6 C5 H5A 109.5 . . ?
P1 C5 H5A 109.5 . . ?
C6 C5 H5B 109.5 . . ?
P1 C5 H5B 109.5 . . ?
H5A C5 H5B 108.1 . . ?
C5 C6 P2 108.5(2) . . ?
C5 C6 H6A 110.0 . . ?
P2 C6 H6A 110.0 . . ?
C5 C6 H6B 110.0 . . ?
P2 C6 H6B 110.0 . . ?
H6A C6 H6B 108.4 . . ?
C8 C7 C12 118.9(4) . . ?
C8 C7 P1 118.2(3) . . ?
C12 C7 P1 122.9(3) . . ?
C7 C8 C9 120.4(5) . . ?
C7 C8 H8 119.8 . . ?
C9 C8 H8 119.8 . . ?
C10 C9 C8 120.3(5) . . ?
C10 C9 H9 119.8 . . ?
C8 C9 H9 119.8 . . ?
C9 C10 C11 119.4(4) . . ?
C9 C10 H10 120.3 . . ?
C11 C10 H10 120.3 . . ?
C10 C11 C12 121.6(4) . . ?
C10 C11 H11 119.2 . . ?
C12 C11 H11 119.2 . . ?
C7 C12 C11 119.4(4) . . ?
C7 C12 H12 120.3 . . ?
C11 C12 H12 120.3 . . ?
C14 C13 C18 119.4(3) . . ?
C14 C13 P1 120.9(3) . . ?
C18 C13 P1 119.6(3) . . ?
C13 C14 C15 120.6(4) . . ?
C13 C14 H14 119.7 . . ?
C15 C14 H14 119.7 . . ?
C16 C15 C14 119.7(4) . . ?
C16 C15 H15 120.1 . . ?
C14 C15 H15 120.1 . . ?
C17 C16 C15 120.1(4) . . ?
C17 C16 H16 119.9 . . ?
C15 C16 H16 119.9 . . ?
C16 C17 C18 120.5(4) . . ?
C16 C17 H17 119.8 . . ?
C18 C17 H17 119.8 . . ?
C13 C18 C17 119.6(4) . . ?
C13 C18 H18 120.2 . . ?
C17 C18 H18 120.2 . . ?
C20 C19 C24 118.8(3) . . ?
C20 C19 P2 121.7(3) . . ?
C24 C19 P2 119.4(3) . . ?
C19 C20 C21 120.9(4) . . ?
C19 C20 H20 119.6 . . ?
C21 C20 H20 119.6 . . ?
C22 C21 C20 120.2(4) . . ?
C22 C21 H21 119.9 . . ?
C20 C21 H21 119.9 . . ?
C21 C22 C23 119.2(4) . . ?
C21 C22 H22 120.4 . . ?
C23 C22 H22 120.4 . . ?
C22 C23 C24 120.2(4) . . ?
C22 C23 H23 119.9 . . ?
C24 C23 H23 119.9 . . ?
C19 C24 C23 120.6(4) . . ?
C19 C24 H24 119.7 . . ?
C23 C24 H24 119.7 . . ?
C26 C25 C30 118.7(3) . . ?
C26 C25 P2 123.5(3) . . ?
C30 C25 P2 117.7(3) . . ?
C25 C26 C27 119.8(4) . . ?
C25 C26 H26 120.1 . . ?
C27 C26 H26 120.1 . . ?
C28 C27 C26 121.3(4) . . ?
C28 C27 H27 119.3 . . ?
C26 C27 H27 119.3 . . ?
C27 C28 C29 119.4(4) . . ?
C27 C28 H28 120.3 . . ?
C29 C28 H28 120.3 . . ?
C28 C29 C30 120.3(4) . . ?
C28 C29 H29 119.9 . . ?
C30 C29 H29 119.9 . . ?
C25 C30 C29 120.4(4) . . ?
C25 C30 H30 119.8 . . ?
C29 C30 H30 119.8 . . ?
Cl1 C31 Cl2 117.2(5) . . ?
Cl1 C31 H31A 108.0 . . ?
Cl2 C31 H31A 108.0 . . ?
Cl1 C31 H31B 108.0 . . ?
Cl2 C31 H31B 108.0 . . ?
H31A C31 H31B 107.2 . . ?
Cl3 C32 Cl4 113.1(8) . . ?
Cl3 C32 H32A 108.9 . . ?
Cl4 C32 H32A 108.9 . . ?
Cl3 C32 H32B 108.9 . . ?
Cl4 C32 H32B 108.9 . . ?
H32A C32 H32B 107.8 . . ?

loop_
_geom_bond_atom_site_label_1
_geom_bond_atom_site_label_2
_geom_bond_distance
_geom_bond_site_symmetry_2
_geom_bond_publ_flag
W1 C3 1.844(3) . ?
W1 C1 2.017(4) . ?
W1 C2 2.033(4) . ?
W1 P1 2.5378(9) . ?
W1 P2 2.5385(9) . ?
W1 I1 2.8610(3) . ?
P1 C13 1.829(3) . ?
P1 C7 1.829(3) . ?
P1 C5 1.847(4) . ?
P2 C25 1.821(3) . ?
P2 C19 1.829(3) . ?
P2 C6 1.833(3) . ?
C1 O1 1.145(5) . ?
C2 O2 1.133(4) . ?
C3 C4 1.320(5) . ?
C4 C4 1.299(7) 2 ?
C5 C6 1.529(5) . ?
C5 H5A 0.9700 . ?
C5 H5B 0.9700 . ?
C6 H6A 0.9700 . ?
C6 H6B 0.9700 . ?
C7 C8 1.379(6) . ?
C7 C12 1.384(5) . ?
C8 C9 1.401(6) . ?
C8 H8 0.9300 . ?
C9 C10 1.358(8) . ?
C9 H9 0.9300 . ?
C10 C11 1.361(7) . ?
C10 H10 0.9300 . ?
C11 C12 1.392(5) . ?
C11 H11 0.9300 . ?
C12 H12 0.9300 . ?
C13 C14 1.380(5) . ?
C13 C18 1.386(5) . ?
C14 C15 1.385(6) . ?
C14 H14 0.9300 . ?
C15 C16 1.377(6) . ?
C15 H15 0.9300 . ?
C16 C17 1.370(6) . ?
C16 H16 0.9300 . ?
C17 C18 1.390(5) . ?
C17 H17 0.9300 . ?
C18 H18 0.9300 . ?
C19 C20 1.389(5) . ?
C19 C24 1.393(5) . ?
C20 C21 1.392(5) . ?
C20 H20 0.9300 . ?
C21 C22 1.391(6) . ?
C21 H21 0.9300 . ?
C22 C23 1.395(7) . ?
C22 H22 0.9300 . ?
C23 C24 1.395(5) . ?
C23 H23 0.9300 . ?
C24 H24 0.9300 . ?
C25 C26 1.366(5) . ?
C25 C30 1.385(5) . ?
C26 C27 1.405(6) . ?
C26 H26 0.9300 . ?
C27 C28 1.346(7) . ?
C27 H27 0.9300 . ?
C28 C29 1.365(7) . ?
C28 H28 0.9300 . ?
C29 C30 1.393(6) . ?
C29 H29 0.9300 . ?
C30 H30 0.9300 . ?
C31 Cl1 1.660(6) . ?
C31 Cl2 1.717(6) . ?
C31 H31A 0.9700 . ?
C31 H31B 0.9700 . ?
C32 Cl3 1.653(9) . ?
C32 Cl4 1.671(10) . ?
C32 H32A 0.9700 . ?
C32 H32B 0.9700 . ?
